data_1544054
loop_
_publ_author_name
'Rakesh Kumar Gupta'
'Rampal Pandey'
'Amit Kumar'
'K.V. Ramanujachary'
'Samuel E. Lofland'
'Daya Shankar Pandey'

_publ_section_title
;
 Structural diversity in heteroleptic dipyrrinato copper(II) complexes
;
_journal_name_full 'Inorganica Chimica Acta'
_journal_page_first 518
_journal_page_last 527
_journal_paper_doi 10.1016/j.ica.2013.09.044
_journal_volume 409B
_journal_year 2014
_chemical_formula_moiety 'C52 H34 Cu2 F12 N6 O6'
_chemical_formula_sum 'C52 H34 Cu2 F12 N6 O6'
_chemical_formula_weight 1193.93
_space_group_IT_number 2
_symmetry_cell_setting triclinic
_symmetry_Int_Tables_number 2
_symmetry_space_group_name_Hall '-P 1'
_symmetry_space_group_name_H-M 'P -1'
_atom_sites_solution_hydrogens geom
_atom_sites_solution_primary direct
_atom_sites_solution_secondary difmap
_cell_angle_alpha 92.411(3)
_cell_angle_beta 96.553(4)
_cell_angle_gamma 98.142(3)
_cell_formula_units_Z 2
_cell_length_a 9.4308(4)
_cell_length_b 12.4220(5)
_cell_length_c 21.3888(9)
_cell_measurement_reflns_used 8655
_cell_measurement_temperature 293(2)
_cell_measurement_theta_max 0.832
_cell_measurement_theta_min 0.766
_cell_volume 2459.90(18)
_computing_structure_refinement 'SHELXL-97 (Sheldrick, 1997)'
_diffrn_ambient_temperature 293(2)
_diffrn_measured_fraction_theta_full 0.998
_diffrn_measured_fraction_theta_max 0.998
_diffrn_measurement_device_type none
_diffrn_measurement_method none
_diffrn_radiation_monochromator graphite
_diffrn_radiation_type MoK\a
_diffrn_radiation_wavelength 0.71073
_diffrn_reflns_av_R_equivalents 0.0374
_diffrn_reflns_av_sigmaI/netI 0.0699
_diffrn_reflns_limit_h_max 10
_diffrn_reflns_limit_h_min -11
_diffrn_reflns_limit_k_max 14
_diffrn_reflns_limit_k_min -12
_diffrn_reflns_limit_l_max 22
_diffrn_reflns_limit_l_min -25
_diffrn_reflns_number 17616
_diffrn_reflns_theta_full 25.00
_diffrn_reflns_theta_max 25.00
_diffrn_reflns_theta_min 3.29
_diffrn_source 'fine-focus sealed tube'
_exptl_absorpt_coefficient_mu 0.968
_exptl_absorpt_correction_type none
_exptl_crystal_colour block
_exptl_crystal_density_diffrn 1.612
_exptl_crystal_density_method 'not measured'
_exptl_crystal_description red
_exptl_crystal_F_000 1204
_exptl_crystal_size_max 0.28
_exptl_crystal_size_mid 0.23
_exptl_crystal_size_min 0.19
_refine_diff_density_max 1.086
_refine_diff_density_min -0.523
_refine_diff_density_rms 0.092
_refine_ls_goodness_of_fit_ref 0.938
_refine_ls_matrix_type full
_refine_ls_number_parameters 731
_refine_ls_number_reflns 8634
_refine_ls_number_restraints 0
_refine_ls_restrained_S_all 0.938
_refine_ls_R_factor_all 0.0694
_refine_ls_R_factor_gt 0.0476
_refine_ls_shift/su_max 0.000
_refine_ls_shift/su_mean 0.000
_refine_ls_structure_factor_coef Fsqd
_refine_ls_weighting_details 'calc w=1/[\s^2^(Fo^2^)+(0.0776P)^2^+0.0000P] where P=(Fo^2^+2Fc^2^)/3'
_refine_ls_weighting_scheme calc
_refine_ls_wR_factor_gt 0.1201
_refine_ls_wR_factor_ref 0.1256
_reflns_number_gt 5966
_reflns_number_total 8634
_reflns_threshold_expression >2sigma(I)
_cod_data_source_file ICA-2014-409B-518-527-2.cif
_cod_data_source_block 2
_cod_depositor_comments
;
The following automatic conversions were performed:

'_journal_paper_doi' value
'http://dx.doi.org/10.1016/j.ica.2013.09.044' was changed to
'10.1016/j.ica.2013.09.044'.

Automatic conversion script
Id: cif_fix_values 6433 2018-09-21 13:16:33Z andrius 
;
_cod_original_sg_symbol_Hall '-p -1'
_cod_database_code 1544054

loop_
_symmetry_equiv_pos_as_xyz
'x, y, z'
'-x, -y, -z'

loop_
_atom_site_label
_atom_site_type_symbol
_atom_site_fract_x
_atom_site_fract_y
_atom_site_fract_z
_atom_site_U_iso_or_equiv
_atom_site_adp_type
_atom_site_occupancy
_atom_site_symmetry_multiplicity
_atom_site_calc_flag
_atom_site_refinement_flags
_atom_site_disorder_assembly
_atom_site_disorder_group
Cu1 Cu 0.98542(5) 0.10986(4) 0.227787(19) 0.02536(14) Uani 1 1 d . . .
Cu2 Cu 0.61889(5) 0.57048(4) 0.240779(19) 0.02414(14) Uani 1 1 d . . .
F1 F 1.2150(5) 0.3991(3) 0.13988(14) 0.128(2) Uani 1 1 d . . .
F2 F 1.2572(5) 0.2968(3) 0.0669(2) 0.1322(19) Uani 1 1 d . . .
F3 F 1.0881(5) 0.3802(3) 0.05362(19) 0.1293(19) Uani 1 1 d . . .
F4 F 0.8067(13) -0.0962(6) 0.0414(5) 0.090(4) Uani 0.560(16) 1 d P A 1
F5 F 0.7996(14) 0.0332(10) -0.0161(3) 0.101(6) Uani 0.560(16) 1 d P A 1
F6 F 0.6516(9) 0.0063(13) 0.0500(6) 0.101(6) Uani 0.560(16) 1 d P A 1
F5A F 0.6872(15) 0.0743(8) 0.0089(6) 0.081(5) Uani 0.440(16) 1 d P A 2
F4A F 0.8246(9) -0.0412(15) 0.0019(7) 0.093(7) Uani 0.440(16) 1 d P A 2
F6A F 0.6744(19) -0.0619(13) 0.0642(5) 0.095(7) Uani 0.440(16) 1 d P A 2
F7 F 1.0337(3) 0.7533(3) 0.17725(14) 0.0763(10) Uani 1 1 d . . .
F8 F 1.0373(4) 0.6031(3) 0.1341(2) 0.1081(14) Uani 1 1 d . . .
F9 F 0.9730(3) 0.7307(4) 0.08023(14) 0.1275(19) Uani 1 1 d . . .
F10 F 0.3604(5) 0.5509(3) 0.03672(19) 0.1284(18) Uani 1 1 d . . .
F11 F 0.4771(4) 0.6874(5) 0.01107(18) 0.165(3) Uani 1 1 d . . .
F12 F 0.3406(5) 0.6932(5) 0.07782(16) 0.145(2) Uani 1 1 d . . .
O2 O 1.0879(3) 0.2189(2) 0.17690(12) 0.0366(7) Uani 1 1 d . . .
O1 O 0.8815(3) 0.0390(2) 0.14540(11) 0.0300(6) Uani 1 1 d . . .
O3 O 0.7328(3) 0.0749(2) 0.62114(10) 0.0264(6) Uani 1 1 d . . .
O4 O 0.7997(3) 0.6082(2) 0.19805(11) 0.0316(6) Uani 1 1 d . . .
O5 O 0.5082(3) 0.5858(2) 0.15735(11) 0.0307(6) Uani 1 1 d . . .
O6 O 0.4962(3) 0.73837(19) 0.64475(11) 0.0277(6) Uani 1 1 d . . .
N1 N 1.0377(3) 0.2111(2) 0.30166(13) 0.0249(7) Uani 1 1 d . . .
N2 N 0.8543(3) 0.0146(2) 0.27130(13) 0.0232(7) Uani 1 1 d . . .
N3 N 1.1683(3) 0.0033(2) 0.22254(13) 0.0268(7) Uani 1 1 d . . .
N4 N 0.7392(3) 0.5878(2) 0.32181(13) 0.0234(7) Uani 1 1 d . . .
N5 N 0.4509(3) 0.5993(2) 0.28095(13) 0.0239(7) Uani 1 1 d . . .
N6 N 0.6106(3) 0.3877(2) 0.21788(13) 0.0289(7) Uani 1 1 d . . .
C1 C 1.1574(7) 0.3299(4) 0.0978(2) 0.0594(15) Uani 1 1 d . . .
C2 C 1.0606(5) 0.2332(3) 0.11932(17) 0.0330(10) Uani 1 1 d . . .
C3 C 0.9636(5) 0.1700(3) 0.07526(17) 0.0350(10) Uani 1 1 d . . .
H3 H 0.9527 0.1906 0.0329 0.042 Uiso 1 1 calc R . .
C4 C 0.8810(4) 0.0763(3) 0.09175(17) 0.0310(9) Uani 1 1 d . A .
C5 C 0.7747(6) 0.0081(4) 0.04103(19) 0.0482(13) Uani 1 1 d . . .
C6 C 1.1259(4) 0.3048(3) 0.30523(17) 0.0300(9) Uani 1 1 d . . .
H6 H 1.1830 0.3282 0.2731 0.036 Uiso 1 1 calc R . .
C7 C 1.1250(4) 0.3655(3) 0.36221(17) 0.0319(9) Uani 1 1 d . . .
H7 H 1.1789 0.4350 0.3750 0.038 Uiso 1 1 calc R . .
C8 C 1.0305(4) 0.3040(3) 0.39541(16) 0.0271(9) Uani 1 1 d . . .
H8 H 1.0056 0.3235 0.4357 0.033 Uiso 1 1 calc R . .
C9 C 0.9768(4) 0.2061(3) 0.35880(15) 0.0216(8) Uani 1 1 d . . .
C10 C 0.8806(4) 0.1183(3) 0.37399(15) 0.0206(8) Uani 1 1 d . . .
C11 C 0.8234(4) 0.0268(3) 0.33331(15) 0.0212(8) Uani 1 1 d . . .
C12 C 0.7385(4) -0.0700(3) 0.34742(16) 0.0243(8) Uani 1 1 d . . .
H12 H 0.7013 -0.0842 0.3862 0.029 Uiso 1 1 calc R . .
C13 C 0.7196(4) -0.1397(3) 0.29489(16) 0.0304(9) Uani 1 1 d . . .
H13 H 0.6673 -0.2114 0.2903 0.036 Uiso 1 1 calc R . .
C14 C 0.7920(4) -0.0852(3) 0.24926(16) 0.0267(9) Uani 1 1 d . . .
H14 H 0.7963 -0.1151 0.2080 0.032 Uiso 1 1 calc R . .
C15 C 0.8424(4) 0.1166(3) 0.43993(15) 0.0220(8) Uani 1 1 d . . .
C16 C 0.7003(4) 0.1009(3) 0.45315(16) 0.0243(8) Uani 1 1 d . . .
H16 H 0.6242 0.0976 0.4196 0.029 Uiso 1 1 calc R . .
C17 C 0.6674(4) 0.0900(3) 0.51404(16) 0.0233(8) Uani 1 1 d . . .
H17 H 0.5697 0.0812 0.5223 0.028 Uiso 1 1 calc R . .
C18 C 0.7784(4) 0.0921(3) 0.56334(15) 0.0228(8) Uani 1 1 d . . .
C19 C 0.9208(4) 0.1106(3) 0.55169(16) 0.0250(8) Uani 1 1 d . . .
H19 H 0.9967 0.1144 0.5853 0.030 Uiso 1 1 calc R . .
C20 C 0.9514(4) 0.1234(3) 0.49054(16) 0.0255(8) Uani 1 1 d . . .
H20 H 1.0493 0.1372 0.4827 0.031 Uiso 1 1 calc R . .
C21 C 0.8375(4) 0.0537(3) 0.67106(15) 0.0278(9) Uani 1 1 d . . .
H21A H 0.9214 0.1124 0.6759 0.033 Uiso 1 1 calc R . .
H21B H 0.8717 -0.0163 0.6616 0.033 Uiso 1 1 calc R . .
C22 C 1.2335(4) -0.0485(3) 0.26899(15) 0.0231(8) Uani 1 1 d . . .
C23 C 1.3507(4) -0.1000(3) 0.26158(17) 0.0295(9) Uani 1 1 d . . .
H23 H 1.3966 -0.1331 0.2960 0.035 Uiso 1 1 calc R . .
C24 C 1.4008(5) -0.1031(3) 0.20355(18) 0.0355(10) Uani 1 1 d . . .
H24 H 1.4809 -0.1390 0.1972 0.043 Uiso 1 1 calc R . .
C25 C 1.3321(4) -0.0531(3) 0.15488(18) 0.0360(10) Uani 1 1 d . . .
H25 H 1.3629 -0.0548 0.1141 0.043 Uiso 1 1 calc R . .
C26 C 1.2188(4) -0.0010(3) 0.16652(17) 0.0331(9) Uani 1 1 d . . .
H26 H 1.1732 0.0343 0.1329 0.040 Uiso 1 1 calc R . .
C27 C 0.9619(5) 0.6840(4) 0.1323(2) 0.0472(12) Uani 1 1 d . . .
C28 C 0.8076(4) 0.6473(3) 0.14593(17) 0.0318(9) Uani 1 1 d . . .
C29 C 0.6952(5) 0.6605(3) 0.10042(17) 0.0360(10) Uani 1 1 d . . .
H29 H 0.7159 0.6930 0.0624 0.043 Uiso 1 1 calc R . .
C30 C 0.5545(4) 0.6272(3) 0.10965(16) 0.0300(9) Uani 1 1 d . . .
C31 C 0.4358(5) 0.6425(4) 0.05806(19) 0.0381(10) Uani 1 1 d . . .
C32 C 0.8730(4) 0.5638(3) 0.33148(17) 0.0295(9) Uani 1 1 d . . .
H32 H 0.9240 0.5384 0.2994 0.035 Uiso 1 1 calc R . .
C33 C 0.9289(4) 0.5810(3) 0.39573(17) 0.0330(9) Uani 1 1 d . . .
H33 H 1.0218 0.5700 0.4143 0.040 Uiso 1 1 calc R . .
C34 C 0.8226(4) 0.6164(3) 0.42592(17) 0.0265(8) Uani 1 1 d . . .
H34 H 0.8279 0.6349 0.4698 0.032 Uiso 1 1 calc R . .
C35 C 0.7030(4) 0.6208(3) 0.37996(16) 0.0216(8) Uani 1 1 d . . .
C36 C 0.5660(4) 0.6443(3) 0.39005(15) 0.0201(8) Uani 1 1 d . . .
C37 C 0.4483(4) 0.6356(3) 0.34367(15) 0.0210(8) Uani 1 1 d . . .
C38 C 0.3087(4) 0.6620(3) 0.35015(17) 0.0246(8) Uani 1 1 d . . .
H38 H 0.2775 0.6895 0.3875 0.029 Uiso 1 1 calc R . .
C39 C 0.2275(4) 0.6405(3) 0.29229(17) 0.0296(9) Uani 1 1 d . . .
H39 H 0.1293 0.6492 0.2819 0.036 Uiso 1 1 calc R . .
C40 C 0.3198(4) 0.6027(3) 0.25135(17) 0.0292(9) Uani 1 1 d . . .
H40 H 0.2916 0.5823 0.2079 0.035 Uiso 1 1 calc R . .
C41 C 0.5440(4) 0.6739(3) 0.45607(15) 0.0204(8) Uani 1 1 d . . .
C42 C 0.6310(4) 0.7582(3) 0.49332(15) 0.0221(8) Uani 1 1 d . . .
H42 H 0.7046 0.8026 0.4754 0.027 Uiso 1 1 calc R . .
C43 C 0.6130(4) 0.7786(3) 0.55540(16) 0.0243(8) Uani 1 1 d . . .
H43 H 0.6731 0.8370 0.5797 0.029 Uiso 1 1 calc R . .
C44 C 0.5067(4) 0.7138(3) 0.58260(16) 0.0217(8) Uani 1 1 d . . .
C45 C 0.4177(4) 0.6310(3) 0.54634(16) 0.0246(8) Uani 1 1 d . . .
H45 H 0.3436 0.5872 0.5643 0.029 Uiso 1 1 calc R . .
C46 C 0.4362(4) 0.6116(3) 0.48383(16) 0.0231(8) Uani 1 1 d . . .
H46 H 0.3740 0.5545 0.4593 0.028 Uiso 1 1 calc R . .
C48 C 0.5916(4) 0.3073(3) 0.25811(16) 0.0261(8) Uani 1 1 d . . .
C49 C 0.5886(5) 0.1996(3) 0.23946(18) 0.0339(10) Uani 1 1 d . . .
H49 H 0.5745 0.1449 0.2688 0.041 Uiso 1 1 calc R . .
C50 C 0.6063(5) 0.1714(3) 0.17824(18) 0.0355(10) Uani 1 1 d . . .
H50 H 0.6054 0.0974 0.1648 0.043 Uiso 1 1 calc R . .
C51 C 0.6252(5) 0.2525(3) 0.13682(19) 0.0390(10) Uani 1 1 d . . .
H51 H 0.6370 0.2358 0.0941 0.047 Uiso 1 1 calc R . .
C52 C 0.6266(5) 0.3582(3) 0.15867(17) 0.0367(10) Uani 1 1 d . . .
H52 H 0.6397 0.4138 0.1298 0.044 Uiso 1 1 calc R . .
C47 C 0.4134(5) 0.6549(3) 0.67506(16) 0.0319(9) Uani 1 1 d . . .
H47A H 0.4580 0.5874 0.6738 0.038 Uiso 1 1 calc R . .
H47B H 0.3143 0.6386 0.6527 0.038 Uiso 1 1 calc R . .

loop_
_atom_site_aniso_label
_atom_site_aniso_U_11
_atom_site_aniso_U_22
_atom_site_aniso_U_33
_atom_site_aniso_U_23
_atom_site_aniso_U_13
_atom_site_aniso_U_12
Cu1 0.0309(3) 0.0282(3) 0.0163(2) 0.00284(18) 0.00310(18) 0.00138(19)
Cu2 0.0269(3) 0.0286(3) 0.0181(2) 0.00360(18) 0.00460(18) 0.00578(19)
F1 0.228(5) 0.079(3) 0.0453(19) -0.0041(17) 0.031(2) -0.092(3)
F2 0.152(4) 0.087(3) 0.168(4) 0.002(3) 0.118(4) -0.022(3)
F3 0.168(4) 0.090(3) 0.109(3) 0.069(3) -0.025(3) -0.038(3)
F4 0.134(9) 0.056(5) 0.065(5) -0.020(4) -0.035(5) 0.012(4)
F5 0.158(11) 0.105(8) 0.015(3) 0.006(4) -0.018(4) -0.041(8)
F6 0.030(4) 0.166(14) 0.093(11) -0.084(10) -0.009(5) 0.008(7)
F5A 0.098(9) 0.078(6) 0.059(7) -0.011(5) -0.050(6) 0.040(6)
F4A 0.059(6) 0.134(14) 0.081(12) -0.083(10) -0.003(6) 0.029(8)
F6A 0.107(13) 0.115(11) 0.040(5) 0.008(7) -0.015(6) -0.053(10)
F7 0.053(2) 0.104(3) 0.0621(19) 0.0016(17) 0.0091(15) -0.0248(18)
F8 0.059(2) 0.100(3) 0.176(4) -0.005(3) 0.058(3) 0.018(2)
F9 0.048(2) 0.273(5) 0.054(2) 0.084(3) 0.0073(15) -0.025(3)
F10 0.131(4) 0.103(3) 0.119(3) 0.018(3) -0.087(3) -0.017(3)
F11 0.057(2) 0.331(7) 0.098(3) 0.150(4) -0.020(2) -0.017(3)
F12 0.140(4) 0.256(6) 0.062(2) -0.023(3) -0.032(2) 0.155(4)
O2 0.0476(19) 0.0358(16) 0.0244(15) 0.0028(12) 0.0078(12) -0.0036(13)
O1 0.0364(17) 0.0366(16) 0.0168(13) 0.0047(11) 0.0014(11) 0.0050(12)
O3 0.0230(15) 0.0407(16) 0.0177(13) 0.0077(11) 0.0028(10) 0.0105(11)
O4 0.0321(17) 0.0439(16) 0.0205(13) 0.0073(12) 0.0072(11) 0.0068(12)
O5 0.0324(17) 0.0394(16) 0.0210(13) 0.0069(11) 0.0067(11) 0.0037(12)
O6 0.0381(17) 0.0246(14) 0.0211(13) 0.0031(10) 0.0089(11) 0.0023(11)
N1 0.0267(19) 0.0260(17) 0.0216(16) 0.0024(13) 0.0031(13) 0.0027(13)
N2 0.0228(18) 0.0251(17) 0.0209(15) 0.0012(13) -0.0006(12) 0.0035(13)
N3 0.0280(19) 0.0333(18) 0.0199(16) 0.0074(13) 0.0026(13) 0.0053(14)
N4 0.0233(18) 0.0259(17) 0.0227(16) 0.0042(13) 0.0046(13) 0.0072(13)
N5 0.0242(18) 0.0253(17) 0.0213(16) 0.0032(12) 0.0011(13) 0.0018(13)
N6 0.039(2) 0.0297(18) 0.0204(16) 0.0023(13) 0.0055(14) 0.0099(14)
C1 0.097(5) 0.049(3) 0.030(3) 0.010(2) 0.017(3) -0.005(3)
C2 0.048(3) 0.034(2) 0.020(2) 0.0045(17) 0.0119(18) 0.0095(19)
C3 0.056(3) 0.033(2) 0.0181(19) 0.0074(17) 0.0071(18) 0.009(2)
C4 0.037(3) 0.037(2) 0.021(2) 0.0002(17) 0.0043(17) 0.0126(18)
C5 0.065(4) 0.055(3) 0.023(2) 0.001(2) 0.004(2) 0.003(3)
C6 0.033(2) 0.032(2) 0.024(2) 0.0064(16) 0.0013(16) 0.0029(17)
C7 0.037(3) 0.027(2) 0.030(2) 0.0036(17) -0.0032(17) 0.0017(17)
C8 0.032(2) 0.029(2) 0.0207(19) 0.0014(15) -0.0027(16) 0.0095(16)
C9 0.023(2) 0.026(2) 0.0174(18) 0.0034(14) -0.0011(14) 0.0095(15)
C10 0.019(2) 0.027(2) 0.0167(17) 0.0032(14) -0.0033(14) 0.0097(15)
C11 0.022(2) 0.026(2) 0.0169(17) 0.0061(14) 0.0010(14) 0.0065(15)
C12 0.023(2) 0.029(2) 0.0217(19) 0.0075(15) 0.0024(15) 0.0059(16)
C13 0.040(3) 0.023(2) 0.027(2) 0.0022(16) 0.0015(17) -0.0005(17)
C14 0.031(2) 0.026(2) 0.0208(19) -0.0018(15) -0.0017(16) 0.0024(16)
C15 0.027(2) 0.0200(19) 0.0199(18) 0.0047(14) 0.0015(15) 0.0046(15)
C16 0.025(2) 0.029(2) 0.0199(18) 0.0005(15) -0.0037(15) 0.0123(16)
C17 0.018(2) 0.029(2) 0.0248(19) 0.0023(15) 0.0026(15) 0.0083(15)
C18 0.031(2) 0.0199(19) 0.0185(18) 0.0021(14) 0.0021(15) 0.0066(15)
C19 0.024(2) 0.030(2) 0.0209(19) 0.0039(15) 0.0007(15) 0.0062(16)
C20 0.022(2) 0.031(2) 0.0239(19) 0.0037(16) 0.0022(15) 0.0045(16)
C21 0.028(2) 0.038(2) 0.0190(19) 0.0075(16) -0.0015(15) 0.0099(17)
C22 0.023(2) 0.027(2) 0.0183(18) 0.0039(15) 0.0011(15) 0.0032(16)
C23 0.031(2) 0.035(2) 0.025(2) 0.0078(16) 0.0046(16) 0.0104(17)
C24 0.032(2) 0.047(3) 0.031(2) 0.0050(18) 0.0081(18) 0.0138(19)
C25 0.037(3) 0.052(3) 0.021(2) 0.0037(18) 0.0093(17) 0.008(2)
C26 0.039(3) 0.042(2) 0.0197(19) 0.0065(17) 0.0024(17) 0.0115(19)
C27 0.035(3) 0.071(3) 0.037(3) 0.005(2) 0.006(2) 0.009(2)
C28 0.034(3) 0.036(2) 0.026(2) 0.0004(17) 0.0114(17) 0.0032(18)
C29 0.038(3) 0.047(3) 0.022(2) 0.0121(18) 0.0044(18) 0.001(2)
C30 0.038(3) 0.033(2) 0.0198(19) 0.0002(16) 0.0035(17) 0.0076(18)
C31 0.033(3) 0.050(3) 0.032(2) 0.010(2) 0.0030(19) 0.009(2)
C32 0.024(2) 0.037(2) 0.031(2) 0.0045(17) 0.0104(17) 0.0100(17)
C33 0.024(2) 0.045(2) 0.031(2) 0.0037(18) 0.0002(17) 0.0092(18)
C34 0.026(2) 0.031(2) 0.0220(19) 0.0020(15) 0.0018(16) 0.0045(16)
C35 0.023(2) 0.0202(19) 0.0220(18) 0.0032(14) 0.0023(15) 0.0050(15)
C36 0.023(2) 0.0155(18) 0.0211(18) 0.0036(14) 0.0025(14) 0.0006(14)
C37 0.025(2) 0.0185(19) 0.0203(18) 0.0039(14) 0.0073(15) 0.0017(15)
C38 0.025(2) 0.022(2) 0.028(2) 0.0051(15) 0.0057(16) 0.0047(15)
C39 0.022(2) 0.038(2) 0.030(2) 0.0071(17) 0.0043(16) 0.0056(17)
C40 0.029(2) 0.033(2) 0.024(2) 0.0022(16) 0.0004(16) -0.0015(17)
C41 0.017(2) 0.026(2) 0.0200(18) 0.0047(14) 0.0009(14) 0.0087(15)
C42 0.020(2) 0.025(2) 0.0237(19) 0.0064(15) 0.0056(15) 0.0085(15)
C43 0.026(2) 0.024(2) 0.0229(19) 0.0022(15) -0.0011(15) 0.0049(15)
C44 0.027(2) 0.0181(18) 0.0214(18) 0.0055(14) 0.0038(15) 0.0071(15)
C45 0.024(2) 0.024(2) 0.027(2) 0.0060(15) 0.0067(15) 0.0034(15)
C46 0.026(2) 0.0204(19) 0.0231(19) 0.0028(15) 0.0021(15) 0.0046(15)
C48 0.029(2) 0.029(2) 0.0209(19) 0.0046(16) 0.0049(15) 0.0062(16)
C49 0.044(3) 0.031(2) 0.029(2) 0.0075(17) 0.0095(18) 0.0098(18)
C50 0.048(3) 0.029(2) 0.032(2) 0.0003(17) 0.0105(19) 0.0123(19)
C51 0.057(3) 0.037(3) 0.026(2) 0.0004(18) 0.0125(19) 0.014(2)
C52 0.056(3) 0.038(2) 0.020(2) 0.0071(17) 0.0115(18) 0.015(2)
C47 0.046(3) 0.027(2) 0.024(2) 0.0070(16) 0.0111(17) 0.0009(18)

loop_
_atom_type_symbol
_atom_type_description
_atom_type_scat_dispersion_real
_atom_type_scat_dispersion_imag
_atom_type_scat_source
C C 0.0033 0.0016 'International Tables Vol C Tables 4.2.6.8 and 6.1.1.4'
H H 0.0000 0.0000 'International Tables Vol C Tables 4.2.6.8 and 6.1.1.4'
N N 0.0061 0.0033 'International Tables Vol C Tables 4.2.6.8 and 6.1.1.4'
O O 0.0106 0.0060 'International Tables Vol C Tables 4.2.6.8 and 6.1.1.4'
F F 0.0171 0.0103 'International Tables Vol C Tables 4.2.6.8 and 6.1.1.4'
Cu Cu 0.3201 1.2651 'International Tables Vol C Tables 4.2.6.8 and 6.1.1.4'

loop_
_geom_angle_atom_site_label_1
_geom_angle_atom_site_label_2
_geom_angle_atom_site_label_3
_geom_angle
_geom_angle_site_symmetry_1
_geom_angle_site_symmetry_3
N2 Cu1 N1 91.89(12) . .
N2 Cu1 O2 169.44(13) . .
N1 Cu1 O2 89.30(11) . .
N2 Cu1 O1 88.55(11) . .
N1 Cu1 O1 160.62(12) . .
O2 Cu1 O1 86.87(10) . .
N2 Cu1 N3 99.80(11) . .
N1 Cu1 N3 108.20(12) . .
O2 Cu1 N3 89.78(11) . .
O1 Cu1 N3 90.78(11) . .
N4 Cu2 N5 91.10(12) . .
N4 Cu2 O5 168.13(11) . .
N5 Cu2 O5 88.75(11) . .
N4 Cu2 O4 88.84(11) . .
N5 Cu2 O4 156.27(11) . .
O5 Cu2 O4 86.55(10) . .
N4 Cu2 N6 100.47(12) . .
N5 Cu2 N6 111.01(11) . .
O5 Cu2 N6 90.65(11) . .
O4 Cu2 N6 92.31(11) . .
C2 O2 Cu1 128.2(3) . .
C4 O1 Cu1 127.6(2) . .
C18 O3 C21 117.4(3) . .
C28 O4 Cu2 127.0(3) . .
C30 O5 Cu2 128.0(2) . .
C44 O6 C47 114.6(3) . .
C6 N1 C9 106.3(3) . .
C6 N1 Cu1 126.3(2) . .
C9 N1 Cu1 127.0(2) . .
C14 N2 C11 106.7(3) . .
C14 N2 Cu1 124.4(2) . .
C11 N2 Cu1 128.2(2) . .
C26 N3 C22 116.9(3) . .
C26 N3 Cu1 114.7(2) . .
C22 N3 Cu1 128.3(2) . .
C32 N4 C35 107.1(3) . .
C32 N4 Cu2 124.8(2) . .
C35 N4 Cu2 128.1(2) . .
C40 N5 C37 106.3(3) . .
C40 N5 Cu2 125.7(2) . .
C37 N5 Cu2 127.4(2) . .
C52 N6 C48 117.0(3) . .
C52 N6 Cu2 116.3(2) . .
C48 N6 Cu2 126.7(2) . .
F1 C1 F2 109.3(5) . .
F1 C1 F3 107.9(5) . .
F2 C1 F3 100.5(4) . .
F1 C1 C2 115.7(4) . .
F2 C1 C2 110.7(4) . .
F3 C1 C2 111.7(5) . .
O2 C2 C3 128.1(4) . .
O2 C2 C1 113.0(4) . .
C3 C2 C1 118.8(3) . .
C2 C3 C4 120.8(3) . .
C2 C3 H3 119.6 . .
C4 C3 H3 119.6 . .
O1 C4 C3 127.3(4) . .
O1 C4 C5 113.7(3) . .
C3 C4 C5 119.0(3) . .
F4A C5 F6 129.6(7) . .
F4A C5 F5 49.9(8) . .
F6 C5 F5 113.8(9) . .
F4A C5 F6A 107.6(10) . .
F6 C5 F6A 43.7(7) . .
F5 C5 F6A 133.9(7) . .
F4A C5 F4 51.3(9) . .
F6 C5 F4 108.8(8) . .
F5 C5 F4 100.8(8) . .
F6A C5 F4 67.0(8) . .
F4A C5 F5A 106.5(9) . .
F6 C5 F5A 58.9(8) . .
F5 C5 F5A 61.7(6) . .
F6A C5 F5A 100.3(10) . .
F4 C5 F5A 142.7(6) . .
F4A C5 C4 117.1(6) . .
F6 C5 C4 113.0(5) . .
F5 C5 C4 112.2(5) . .
F6A C5 C4 113.8(6) . .
F4 C5 C4 107.2(5) . .
F5A C5 C4 110.0(5) . .
N1 C6 C7 112.0(3) . .
N1 C6 H6 124.0 . .
C7 C6 H6 124.0 . .
C8 C7 C6 106.0(3) . .
C8 C7 H7 127.0 . .
C6 C7 H7 127.0 . .
C7 C8 C9 107.7(3) . .
C7 C8 H8 126.2 . .
C9 C8 H8 126.2 . .
C10 C9 N1 123.9(3) . .
C10 C9 C8 128.1(3) . .
N1 C9 C8 107.9(3) . .
C9 C10 C11 125.0(3) . .
C9 C10 C15 117.9(3) . .
C11 C10 C15 116.9(3) . .
N2 C11 C10 123.5(3) . .
N2 C11 C12 108.2(3) . .
C10 C11 C12 128.1(3) . .
C13 C12 C11 107.3(3) . .
C13 C12 H12 126.4 . .
C11 C12 H12 126.4 . .
C12 C13 C14 106.8(3) . .
C12 C13 H13 126.6 . .
C14 C13 H13 126.6 . .
N2 C14 C13 111.0(3) . .
N2 C14 H14 124.5 . .
C13 C14 H14 124.5 . .
C16 C15 C20 117.8(3) . .
C16 C15 C10 122.3(3) . .
C20 C15 C10 119.8(3) . .
C17 C16 C15 121.3(3) . .
C17 C16 H16 119.3 . .
C15 C16 H16 119.3 . .
C16 C17 C18 119.6(3) . .
C16 C17 H17 120.2 . .
C18 C17 H17 120.2 . .
O3 C18 C19 125.4(3) . .
O3 C18 C17 114.5(3) . .
C19 C18 C17 120.1(3) . .
C20 C19 C18 119.2(3) . .
C20 C19 H19 120.4 . .
C18 C19 H19 120.4 . .
C19 C20 C15 121.8(3) . .
C19 C20 H20 119.1 . .
C15 C20 H20 119.1 . .
O3 C21 C22 107.9(3) . 2_756
O3 C21 H21A 110.1 . .
C22 C21 H21A 110.1 2_756 .
O3 C21 H21B 110.1 . .
C22 C21 H21B 110.1 2_756 .
H21A C21 H21B 108.4 . .
N3 C22 C23 122.7(3) . .
N3 C22 C21 115.4(3) . 2_756
C23 C22 C21 121.7(3) . 2_756
C22 C23 C24 119.2(4) . .
C22 C23 H23 120.4 . .
C24 C23 H23 120.4 . .
C23 C24 C25 118.6(4) . .
C23 C24 H24 120.7 . .
C25 C24 H24 120.7 . .
C26 C25 C24 118.6(4) . .
C26 C25 H25 120.7 . .
C24 C25 H25 120.7 . .
N3 C26 C25 123.9(4) . .
N3 C26 H26 118.1 . .
C25 C26 H26 118.1 . .
F9 C27 F8 109.2(5) . .
F9 C27 F7 106.3(4) . .
F8 C27 F7 102.6(4) . .
F9 C27 C28 115.1(4) . .
F8 C27 C28 111.4(4) . .
F7 C27 C28 111.3(4) . .
O4 C28 C29 127.9(4) . .
O4 C28 C27 113.8(4) . .
C29 C28 C27 118.3(3) . .
C30 C29 C28 120.8(3) . .
C30 C29 H29 119.6 . .
C28 C29 H29 119.6 . .
O5 C30 C29 127.9(4) . .
O5 C30 C31 113.5(3) . .
C29 C30 C31 118.6(3) . .
F11 C31 F12 108.2(5) . .
F11 C31 F10 105.7(5) . .
F12 C31 F10 101.8(5) . .
F11 C31 C30 115.4(4) . .
F12 C31 C30 112.9(4) . .
F10 C31 C30 111.8(4) . .
N4 C32 C33 111.0(3) . .
N4 C32 H32 124.5 . .
C33 C32 H32 124.5 . .
C34 C33 C32 106.2(4) . .
C34 C33 H33 126.9 . .
C32 C33 H33 126.9 . .
C33 C34 C35 107.6(3) . .
C33 C34 H34 126.2 . .
C35 C34 H34 126.2 . .
N4 C35 C36 124.1(3) . .
N4 C35 C34 108.1(3) . .
C36 C35 C34 127.6(3) . .
C37 C36 C35 124.7(3) . .
C37 C36 C41 118.2(3) . .
C35 C36 C41 117.0(3) . .
C36 C37 N5 124.0(3) . .
C36 C37 C38 127.5(3) . .
N5 C37 C38 108.5(3) . .
C39 C38 C37 107.3(3) . .
C39 C38 H38 126.4 . .
C37 C38 H38 126.4 . .
C38 C39 C40 106.0(3) . .
C38 C39 H39 127.0 . .
C40 C39 H39 127.0 . .
N5 C40 C39 111.9(3) . .
N5 C40 H40 124.1 . .
C39 C40 H40 124.1 . .
C46 C41 C42 117.4(3) . .
C46 C41 C36 119.2(3) . .
C42 C41 C36 123.3(3) . .
C43 C42 C41 121.6(3) . .
C43 C42 H42 119.2 . .
C41 C42 H42 119.2 . .
C42 C43 C44 120.0(3) . .
C42 C43 H43 120.0 . .
C44 C43 H43 120.0 . .
O6 C44 C45 123.9(3) . .
O6 C44 C43 116.7(3) . .
C45 C44 C43 119.4(3) . .
C44 C45 C46 120.1(3) . .
C44 C45 H45 120.0 . .
C46 C45 H45 120.0 . .
C45 C46 C41 121.5(3) . .
C45 C46 H46 119.3 . .
C41 C46 H46 119.3 . .
N6 C48 C49 122.0(3) . .
N6 C48 C47 114.9(3) . 2_666
C49 C48 C47 122.8(3) . 2_666
C48 C49 C50 119.8(3) . .
C48 C49 H49 120.1 . .
C50 C49 H49 120.1 . .
C51 C50 C49 118.7(4) . .
C51 C50 H50 120.7 . .
C49 C50 H50 120.7 . .
C52 C51 C50 118.4(4) . .
C52 C51 H51 120.8 . .
C50 C51 H51 120.8 . .
N6 C52 C51 124.1(4) . .
N6 C52 H52 117.9 . .
C51 C52 H52 117.9 . .
O6 C47 C48 109.1(3) . 2_666
O6 C47 H47A 109.9 . .
C48 C47 H47A 109.9 2_666 .
O6 C47 H47B 109.9 . .
C48 C47 H47B 109.9 2_666 .
H47A C47 H47B 108.3 . .

loop_
_geom_bond_atom_site_label_1
_geom_bond_atom_site_label_2
_geom_bond_distance
_geom_bond_site_symmetry_2
Cu1 N2 1.933(3) .
Cu1 N1 1.949(3) .
Cu1 O2 1.987(2) .
Cu1 O1 2.018(2) .
Cu1 N3 2.328(3) .
Cu2 N4 1.947(3) .
Cu2 N5 1.955(3) .
Cu2 O5 1.993(2) .
Cu2 O4 2.032(2) .
Cu2 N6 2.291(3) .
F1 C1 1.239(5) .
F2 C1 1.312(7) .
F3 C1 1.318(6) .
F4 C5 1.371(9) .
F5 C5 1.313(8) .
F6 C5 1.195(9) .
F5A C5 1.393(9) .
F4A C5 1.195(9) .
F6A C5 1.344(13) .
F7 C27 1.319(5) .
F8 C27 1.309(6) .
F9 C27 1.286(5) .
F10 C31 1.289(5) .
F11 C31 1.244(5) .
F12 C31 1.267(5) .
O2 C2 1.254(4) .
O1 C4 1.255(4) .
O3 C18 1.370(4) .
O3 C21 1.429(4) .
O4 C28 1.240(4) .
O5 C30 1.256(4) .
O6 C44 1.369(4) .
O6 C47 1.432(4) .
N1 C6 1.325(4) .
N1 C9 1.408(4) .
N2 C14 1.336(4) .
N2 C11 1.397(4) .
N3 C26 1.341(5) .
N3 C22 1.344(4) .
N4 C32 1.332(5) .
N4 C35 1.387(4) .
N5 C40 1.331(5) .
N5 C37 1.401(4) .
N6 C52 1.335(5) .
N6 C48 1.352(4) .
C1 C2 1.522(6) .
C2 C3 1.371(5) .
C3 C4 1.388(5) .
C3 H3 0.9500 .
C4 C5 1.527(6) .
C6 C7 1.407(5) .
C6 H6 0.9500 .
C7 C8 1.370(5) .
C7 H7 0.9500 .
C8 C9 1.416(5) .
C8 H8 0.9500 .
C9 C10 1.391(5) .
C10 C11 1.405(5) .
C10 C15 1.495(5) .
C11 C12 1.412(5) .
C12 C13 1.368(5) .
C12 H12 0.9500 .
C13 C14 1.398(5) .
C13 H13 0.9500 .
C14 H14 0.9500 .
C15 C16 1.390(5) .
C15 C20 1.396(5) .
C16 C17 1.380(5) .
C16 H16 0.9500 .
C17 C18 1.395(5) .
C17 H17 0.9500 .
C18 C19 1.383(5) .
C19 C20 1.382(5) .
C19 H19 0.9500 .
C20 H20 0.9500 .
C21 C22 1.512(5) 2_756
C21 H21A 0.9900 .
C21 H21B 0.9900 .
C22 C23 1.374(5) .
C22 C21 1.512(5) 2_756
C23 C24 1.378(5) .
C23 H23 0.9500 .
C24 C25 1.380(6) .
C24 H24 0.9500 .
C25 C26 1.365(6) .
C25 H25 0.9500 .
C26 H26 0.9500 .
C27 C28 1.526(6) .
C28 C29 1.388(6) .
C29 C30 1.372(5) .
C29 H29 0.9500 .
C30 C31 1.517(6) .
C32 C33 1.411(5) .
C32 H32 0.9500 .
C33 C34 1.365(5) .
C33 H33 0.9500 .
C34 C35 1.418(5) .
C34 H34 0.9500 .
C35 C36 1.402(5) .
C36 C37 1.391(5) .
C36 C41 1.489(5) .
C37 C38 1.421(5) .
C38 C39 1.374(5) .
C38 H38 0.9500 .
C39 C40 1.414(5) .
C39 H39 0.9500 .
C40 H40 0.9500 .
C41 C46 1.392(5) .
C41 C42 1.393(5) .
C42 C43 1.375(5) .
C42 H42 0.9500 .
C43 C44 1.391(5) .
C43 H43 0.9500 .
C44 C45 1.380(5) .
C45 C46 1.384(5) .
C45 H45 0.9500 .
C46 H46 0.9500 .
C48 C49 1.375(5) .
C48 C47 1.494(5) 2_666
C49 C50 1.376(5) .
C49 H49 0.9500 .
C50 C51 1.376(5) .
C50 H50 0.9500 .
C51 C52 1.372(6) .
C51 H51 0.9500 .
C52 H52 0.9500 .
C47 C48 1.494(5) 2_666
C47 H47A 0.9900 .
C47 H47B 0.9900 .

loop_
_geom_torsion_atom_site_label_1
_geom_torsion_atom_site_label_2
_geom_torsion_atom_site_label_3
_geom_torsion_atom_site_label_4
_geom_torsion
_geom_torsion_site_symmetry_1
_geom_torsion_site_symmetry_2
_geom_torsion_site_symmetry_3
_geom_torsion_site_symmetry_4
N2 Cu1 O2 C2 -53.5(8) . . . .
N1 Cu1 O2 C2 -150.0(4) . . . .
O1 Cu1 O2 C2 11.0(3) . . . .
N3 Cu1 O2 C2 101.8(4) . . . .
N2 Cu1 O1 C4 159.8(3) . . . .
N1 Cu1 O1 C4 68.2(5) . . . .
O2 Cu1 O1 C4 -10.7(3) . . . .
N3 Cu1 O1 C4 -100.4(3) . . . .
N4 Cu2 O4 C28 -155.1(3) . . . .
N5 Cu2 O4 C28 -65.0(4) . . . .
O5 Cu2 O4 C28 13.9(3) . . . .
N6 Cu2 O4 C28 104.5(3) . . . .
N4 Cu2 O5 C30 54.1(7) . . . .
N5 Cu2 O5 C30 143.5(3) . . . .
O4 Cu2 O5 C30 -13.2(3) . . . .
N6 Cu2 O5 C30 -105.5(3) . . . .
N2 Cu1 N1 C6 -177.1(3) . . . .
O2 Cu1 N1 C6 -7.6(3) . . . .
O1 Cu1 N1 C6 -86.1(5) . . . .
N3 Cu1 N1 C6 81.9(3) . . . .
N2 Cu1 N1 C9 -5.4(3) . . . .
O2 Cu1 N1 C9 164.1(3) . . . .
O1 Cu1 N1 C9 85.6(4) . . . .
N3 Cu1 N1 C9 -106.4(3) . . . .
N1 Cu1 N2 C14 -169.8(3) . . . .
O2 Cu1 N2 C14 93.9(7) . . . .
O1 Cu1 N2 C14 29.5(3) . . . .
N3 Cu1 N2 C14 -61.0(3) . . . .
N1 Cu1 N2 C11 -0.5(3) . . . .
O2 Cu1 N2 C11 -96.8(6) . . . .
O1 Cu1 N2 C11 -161.1(3) . . . .
N3 Cu1 N2 C11 108.3(3) . . . .
N2 Cu1 N3 C26 135.8(3) . . . .
N1 Cu1 N3 C26 -128.9(3) . . . .
O2 Cu1 N3 C26 -39.7(3) . . . .
O1 Cu1 N3 C26 47.1(3) . . . .
N2 Cu1 N3 C22 -48.2(3) . . . .
N1 Cu1 N3 C22 47.1(3) . . . .
O2 Cu1 N3 C22 136.3(3) . . . .
O1 Cu1 N3 C22 -136.9(3) . . . .
N5 Cu2 N4 C32 170.3(3) . . . .
O5 Cu2 N4 C32 -100.6(6) . . . .
O4 Cu2 N4 C32 -33.5(3) . . . .
N6 Cu2 N4 C32 58.7(3) . . . .
N5 Cu2 N4 C35 -6.1(3) . . . .
O5 Cu2 N4 C35 83.1(6) . . . .
O4 Cu2 N4 C35 150.2(3) . . . .
N6 Cu2 N4 C35 -117.7(3) . . . .
N4 Cu2 N5 C40 178.7(3) . . . .
O5 Cu2 N5 C40 10.6(3) . . . .
O4 Cu2 N5 C40 89.1(4) . . . .
N6 Cu2 N5 C40 -79.6(3) . . . .
N4 Cu2 N5 C37 8.9(3) . . . .
O5 Cu2 N5 C37 -159.3(3) . . . .
O4 Cu2 N5 C37 -80.8(4) . . . .
N6 Cu2 N5 C37 110.5(3) . . . .
N4 Cu2 N6 C52 -136.7(3) . . . .
N5 Cu2 N6 C52 128.0(3) . . . .
O5 Cu2 N6 C52 39.1(3) . . . .
O4 Cu2 N6 C52 -47.4(3) . . . .
N4 Cu2 N6 C48 43.1(3) . . . .
N5 Cu2 N6 C48 -52.1(3) . . . .
O5 Cu2 N6 C48 -141.1(3) . . . .
O4 Cu2 N6 C48 132.4(3) . . . .
Cu1 O2 C2 C3 -7.9(7) . . . .
Cu1 O2 C2 C1 176.3(3) . . . .
F1 C1 C2 O2 -21.5(7) . . . .
F2 C1 C2 O2 103.5(5) . . . .
F3 C1 C2 O2 -145.4(5) . . . .
F1 C1 C2 C3 162.3(5) . . . .
F2 C1 C2 C3 -72.8(6) . . . .
F3 C1 C2 C3 38.4(7) . . . .
O2 C2 C3 C4 -0.6(7) . . . .
C1 C2 C3 C4 175.0(4) . . . .
Cu1 O1 C4 C3 7.2(6) . . . .
Cu1 O1 C4 C5 -172.2(3) . . . .
C2 C3 C4 O1 0.9(7) . . . .
C2 C3 C4 C5 -179.7(4) . . . .
O1 C4 C5 F4A -110.0(13) . . . .
C3 C4 C5 F4A 70.5(14) . . . .
O1 C4 C5 F6 64.6(12) . . . .
C3 C4 C5 F6 -114.9(11) . . . .
O1 C4 C5 F5 -165.0(9) . . . .
C3 C4 C5 F5 15.5(11) . . . .
O1 C4 C5 F6A 16.7(13) . . . .
C3 C4 C5 F6A -162.8(11) . . . .
O1 C4 C5 F4 -55.2(8) . . . .
C3 C4 C5 F4 125.3(8) . . . .
O1 C4 C5 F5A 128.3(9) . . . .
C3 C4 C5 F5A -51.2(10) . . . .
C9 N1 C6 C7 -1.5(4) . . . .
Cu1 N1 C6 C7 171.6(3) . . . .
N1 C6 C7 C8 0.4(5) . . . .
C6 C7 C8 C9 0.9(4) . . . .
C6 N1 C9 C10 -178.3(3) . . . .
Cu1 N1 C9 C10 8.6(5) . . . .
C6 N1 C9 C8 2.0(4) . . . .
Cu1 N1 C9 C8 -171.1(2) . . . .
C7 C8 C9 C10 178.5(4) . . . .
C7 C8 C9 N1 -1.7(4) . . . .
N1 C9 C10 C11 -4.7(6) . . . .
C8 C9 C10 C11 175.0(4) . . . .
N1 C9 C10 C15 170.8(3) . . . .
C8 C9 C10 C15 -9.6(5) . . . .
C14 N2 C11 C10 174.7(3) . . . .
Cu1 N2 C11 C10 3.9(5) . . . .
C14 N2 C11 C12 -0.5(4) . . . .
Cu1 N2 C11 C12 -171.3(2) . . . .
C9 C10 C11 N2 -1.7(6) . . . .
C15 C10 C11 N2 -177.2(3) . . . .
C9 C10 C11 C12 172.4(4) . . . .
C15 C10 C11 C12 -3.0(5) . . . .
N2 C11 C12 C13 0.5(4) . . . .
C10 C11 C12 C13 -174.4(4) . . . .
C11 C12 C13 C14 -0.3(4) . . . .
C11 N2 C14 C13 0.3(4) . . . .
Cu1 N2 C14 C13 171.6(3) . . . .
C12 C13 C14 N2 0.0(5) . . . .
C9 C10 C15 C16 128.5(4) . . . .
C11 C10 C15 C16 -55.7(5) . . . .
C9 C10 C15 C20 -56.0(5) . . . .
C11 C10 C15 C20 119.8(4) . . . .
C20 C15 C16 C17 -1.4(5) . . . .
C10 C15 C16 C17 174.2(3) . . . .
C15 C16 C17 C18 -1.6(5) . . . .
C21 O3 C18 C19 -12.7(5) . . . .
C21 O3 C18 C17 167.5(3) . . . .
C16 C17 C18 O3 -176.8(3) . . . .
C16 C17 C18 C19 3.3(5) . . . .
O3 C18 C19 C20 178.0(3) . . . .
C17 C18 C19 C20 -2.1(5) . . . .
C18 C19 C20 C15 -1.0(5) . . . .
C16 C15 C20 C19 2.7(5) . . . .
C10 C15 C20 C19 -173.0(3) . . . .
C18 O3 C21 C22 174.6(3) . . . 2_756
C26 N3 C22 C23 2.8(5) . . . .
Cu1 N3 C22 C23 -173.1(3) . . . .
C26 N3 C22 C21 -172.9(3) . . . 2_756
Cu1 N3 C22 C21 11.2(4) . . . 2_756
N3 C22 C23 C24 -2.7(6) . . . .
C21 C22 C23 C24 172.6(3) 2_756 . . .
C22 C23 C24 C25 0.7(6) . . . .
C23 C24 C25 C26 1.1(6) . . . .
C22 N3 C26 C25 -0.9(6) . . . .
Cu1 N3 C26 C25 175.6(3) . . . .
C24 C25 C26 N3 -1.0(6) . . . .
Cu2 O4 C28 C29 -9.9(6) . . . .
Cu2 O4 C28 C27 170.1(3) . . . .
F9 C27 C28 O4 -176.1(4) . . . .
F8 C27 C28 O4 59.0(5) . . . .
F7 C27 C28 O4 -55.0(5) . . . .
F9 C27 C28 C29 4.0(7) . . . .
F8 C27 C28 C29 -121.0(5) . . . .
F7 C27 C28 C29 125.1(4) . . . .
O4 C28 C29 C30 -1.1(7) . . . .
C27 C28 C29 C30 178.8(4) . . . .
Cu2 O5 C30 C29 8.4(6) . . . .
Cu2 O5 C30 C31 -170.2(3) . . . .
C28 C29 C30 O5 2.1(7) . . . .
C28 C29 C30 C31 -179.4(4) . . . .
O5 C30 C31 F11 177.1(5) . . . .
C29 C30 C31 F11 -1.6(7) . . . .
O5 C30 C31 F12 51.9(6) . . . .
C29 C30 C31 F12 -126.8(5) . . . .
O5 C30 C31 F10 -62.1(5) . . . .
C29 C30 C31 F10 119.2(5) . . . .
C35 N4 C32 C33 -0.5(4) . . . .
Cu2 N4 C32 C33 -177.5(2) . . . .
N4 C32 C33 C34 0.4(4) . . . .
C32 C33 C34 C35 -0.1(4) . . . .
C32 N4 C35 C36 -174.5(3) . . . .
Cu2 N4 C35 C36 2.4(5) . . . .
C32 N4 C35 C34 0.4(4) . . . .
Cu2 N4 C35 C34 177.3(2) . . . .
C33 C34 C35 N4 -0.2(4) . . . .
C33 C34 C35 C36 174.5(3) . . . .
N4 C35 C36 C37 1.3(5) . . . .
C34 C35 C36 C37 -172.5(3) . . . .
N4 C35 C36 C41 177.3(3) . . . .
C34 C35 C36 C41 3.5(5) . . . .
C35 C36 C37 N5 1.7(5) . . . .
C41 C36 C37 N5 -174.2(3) . . . .
C35 C36 C37 C38 -177.3(3) . . . .
C41 C36 C37 C38 6.7(5) . . . .
C40 N5 C37 C36 -179.7(3) . . . .
Cu2 N5 C37 C36 -8.3(5) . . . .
C40 N5 C37 C38 -0.5(4) . . . .
Cu2 N5 C37 C38 170.9(2) . . . .
C36 C37 C38 C39 -180.0(3) . . . .
N5 C37 C38 C39 0.8(4) . . . .
C37 C38 C39 C40 -0.8(4) . . . .
C37 N5 C40 C39 0.0(4) . . . .
Cu2 N5 C40 C39 -171.6(2) . . . .
C38 C39 C40 N5 0.5(4) . . . .
C37 C36 C41 C46 54.7(4) . . . .
C35 C36 C41 C46 -121.6(4) . . . .
C37 C36 C41 C42 -128.8(4) . . . .
C35 C36 C41 C42 54.9(5) . . . .
C46 C41 C42 C43 0.8(5) . . . .
C36 C41 C42 C43 -175.8(3) . . . .
C41 C42 C43 C44 0.6(5) . . . .
C47 O6 C44 C45 16.4(5) . . . .
C47 O6 C44 C43 -164.6(3) . . . .
C42 C43 C44 O6 179.3(3) . . . .
C42 C43 C44 C45 -1.6(5) . . . .
O6 C44 C45 C46 -179.8(3) . . . .
C43 C44 C45 C46 1.2(6) . . . .
C44 C45 C46 C41 0.2(6) . . . .
C42 C41 C46 C45 -1.3(5) . . . .
C36 C41 C46 C45 175.5(3) . . . .
C52 N6 C48 C49 0.0(6) . . . .
Cu2 N6 C48 C49 -179.8(3) . . . .
C52 N6 C48 C47 175.1(4) . . . 2_666
Cu2 N6 C48 C47 -4.7(5) . . . 2_666
N6 C48 C49 C50 0.4(6) . . . .
C47 C48 C49 C50 -174.3(4) 2_666 . . .
C48 C49 C50 C51 -0.6(7) . . . .
C49 C50 C51 C52 0.4(7) . . . .
C48 N6 C52 C51 -0.2(6) . . . .
Cu2 N6 C52 C51 179.7(4) . . . .
C50 C51 C52 N6 0.0(7) . . . .
C44 O6 C47 C48 -179.0(3) . . . 2_666
